data_2215295
loop_
_publ_author_name
'K. Chinnakali'
'R. Surendran'
'M. Pushparani'
'A. K. Mohanakrishnan'
'Hoong-Kun Fun'

_publ_section_title
;
 2,7-Bis(bromomethyl)-9,9'-diethylfluorene
;
_journal_coeditor_code WN2191
_journal_issue 9
_journal_name_full 'Acta Crystallographica Section E'
_journal_page_first o3826
_journal_page_last o3826
_journal_paper_doi 10.1107/S1600536807040020
_journal_volume 63
_journal_year 2007
_chemical_formula_iupac 'C19 H20 Br2'
_chemical_formula_moiety 'C19 H20 Br2'
_chemical_formula_sum 'C19 H20 Br2'
_chemical_formula_weight 408.17
_chemical_name_systematic
;
2,7-Bis(bromomethyl)-9,9'-diethylfluorene
;
_space_group_IT_number 60
_symmetry_cell_setting orthorhombic
_symmetry_space_group_name_Hall '-P 2n 2ab'
_symmetry_space_group_name_H-M 'P b c n'
_atom_sites_solution_hydrogens geom
_atom_sites_solution_primary direct
_atom_sites_solution_secondary difmap
_audit_creation_method SHELXL-97
_cell_angle_alpha 90.00
_cell_angle_beta 90.00
_cell_angle_gamma 90.00
_cell_formula_units_Z 4
_cell_length_a 10.9244(2)
_cell_length_b 8.8066(2)
_cell_length_c 17.4316(4)
_cell_measurement_reflns_used 6378
_cell_measurement_temperature 100.00(10)
_cell_measurement_theta_max 35.814
_cell_measurement_theta_min 2.336
_cell_volume 1677.04(6)
_computing_cell_refinement 'APEX2 (Bruker, 2005)'
_computing_data_collection 'APEX2 (Bruker, 2005)'
_computing_data_reduction 'SAINT (Bruker, 2005)'
_computing_molecular_graphics 'SHELXTL (Sheldrick, 1998)'
_computing_publication_material 'SHELXTL (Sheldrick, 1998) and PLATON (Spek, 2003)'
_computing_structure_refinement 'SHELXTL (Sheldrick, 1998)'
_computing_structure_solution 'SHELXTL (Sheldrick, 1998)'
_diffrn_ambient_temperature 100.00(10)
_diffrn_detector_area_resol_mean 8.33
_diffrn_measured_fraction_theta_full 0.998
_diffrn_measured_fraction_theta_max 0.998
_diffrn_measurement_device_type
;
Bruker SMART APEX II CCD area-detector
;
_diffrn_measurement_method \w
_diffrn_radiation_monochromator graphite
_diffrn_radiation_source 'fine-focus sealed tube'
_diffrn_radiation_type MoK\a
_diffrn_radiation_wavelength 0.71073
_diffrn_reflns_av_R_equivalents 0.0454
_diffrn_reflns_av_sigmaI/netI 0.0214
_diffrn_reflns_limit_h_max 20
_diffrn_reflns_limit_h_min -20
_diffrn_reflns_limit_k_max 16
_diffrn_reflns_limit_k_min -15
_diffrn_reflns_limit_l_max 32
_diffrn_reflns_limit_l_min -32
_diffrn_reflns_number 69232
_diffrn_reflns_theta_full 41.26
_diffrn_reflns_theta_max 41.26
_diffrn_reflns_theta_min 2.97
_diffrn_standards_number 0
_exptl_absorpt_coefficient_mu 4.825
_exptl_absorpt_correction_T_max 0.2460
_exptl_absorpt_correction_T_min 0.1060
_exptl_absorpt_correction_type multi-scan
_exptl_absorpt_process_details '(SADABS; Bruker, 2005)'
_exptl_crystal_colour yellow
_exptl_crystal_density_diffrn 1.617
_exptl_crystal_density_method 'not measured'
_exptl_crystal_description Block
_exptl_crystal_F_000 816
_exptl_crystal_size_max 0.58
_exptl_crystal_size_mid 0.49
_exptl_crystal_size_min 0.40
_refine_diff_density_max 1.228
_refine_diff_density_min -1.424
_refine_ls_extinction_method none
_refine_ls_goodness_of_fit_ref 1.058
_refine_ls_hydrogen_treatment constr
_refine_ls_matrix_type full
_refine_ls_number_parameters 96
_refine_ls_number_reflns 5609
_refine_ls_number_restraints 0
_refine_ls_restrained_S_all 1.058
_refine_ls_R_factor_all 0.0672
_refine_ls_R_factor_gt 0.0417
_refine_ls_shift/su_max 0.001
_refine_ls_shift/su_mean 0.000
_refine_ls_structure_factor_coef Fsqd
_refine_ls_weighting_details 'calc w=1/[\s^2^(Fo^2^)+(0.0752P)^2^+0.7685P] where P=(Fo^2^+2Fc^2^)/3'
_refine_ls_weighting_scheme calc
_refine_ls_wR_factor_gt 0.1226
_refine_ls_wR_factor_ref 0.1397
_reflns_number_gt 3854
_reflns_number_total 5609
_reflns_threshold_expression I>2\s(I)
_cod_data_source_file wn2191.cif
_cod_data_source_block I
_cod_database_code 2215295
_cod_database_fobs_code 2215295

loop_
_symmetry_equiv_pos_as_xyz
'x, y, z'
'-x+1/2, -y+1/2, z+1/2'
'-x, y, -z+1/2'
'x+1/2, -y+1/2, -z'
'-x, -y, -z'
'x-1/2, y-1/2, -z-1/2'
'x, -y, z-1/2'
'-x-1/2, y-1/2, z'

loop_
_atom_site_type_symbol
_atom_site_label
_atom_site_fract_x
_atom_site_fract_y
_atom_site_fract_z
_atom_site_U_iso_or_equiv
_atom_site_adp_type
_atom_site_calc_flag
_atom_site_refinement_flags
_atom_site_occupancy
Br Br1 0.348167(16) 0.49225(2) 0.517755(10) 0.02468(6) Uani d . 1
C C1 0.04152(13) 0.38455(16) 0.31212(8) 0.0172(2) Uani d . 1
C C2 0.09122(14) 0.35223(17) 0.38370(8) 0.0189(2) Uani d . 1
H H2 0.1030 0.2499 0.3993 0.023 Uiso calc R 1
C C3 0.12362(15) 0.47126(18) 0.43244(9) 0.0196(2) Uani d . 1
C C4 0.10699(15) 0.62203(18) 0.40870(9) 0.0220(3) Uani d . 1
H H4 0.1294 0.7025 0.4422 0.026 Uiso calc R 1
C C5 0.05831(15) 0.65573(17) 0.33714(9) 0.0218(3) Uani d . 1
H H5 0.0474 0.7581 0.3214 0.026 Uiso calc R 1
C C6 0.02571(13) 0.53575(17) 0.28861(9) 0.0180(2) Uani d . 1
C C7 0.17355(15) 0.4393(2) 0.51043(9) 0.0224(3) Uani d . 1
H H7A 0.1629 0.3302 0.5223 0.027 Uiso calc R 1
H H7B 0.1269 0.4983 0.5489 0.027 Uiso calc R 1
C C8 0.0000 0.2745(2) 0.2500 0.0177(3) Uani d S 1
C C9 0.10677(16) 0.17259(18) 0.22344(9) 0.0219(3) Uani d . 1
H H9A 0.1343 0.1105 0.2675 0.026 Uiso calc R 1
H H9B 0.0759 0.1021 0.1837 0.026 Uiso calc R 1
C C10 0.21637(17) 0.2570(2) 0.19130(10) 0.0278(3) Uani d . 1
H H10A 0.2821 0.1845 0.1800 0.042 Uiso calc R 1
H H10B 0.2453 0.3312 0.2290 0.042 Uiso calc R 1
H H10C 0.1926 0.3096 0.1441 0.042 Uiso calc R 1

loop_
_atom_site_aniso_label
_atom_site_aniso_U_11
_atom_site_aniso_U_22
_atom_site_aniso_U_33
_atom_site_aniso_U_12
_atom_site_aniso_U_13
_atom_site_aniso_U_23
Br1 0.02126(9) 0.02858(10) 0.02421(9) 0.00002(5) -0.00302(5) -0.00119(5)
C1 0.0166(5) 0.0190(5) 0.0158(5) 0.0002(4) -0.0003(4) 0.0001(4)
C2 0.0199(6) 0.0211(6) 0.0159(5) 0.0000(4) -0.0009(4) 0.0002(4)
C3 0.0177(5) 0.0247(6) 0.0165(5) -0.0014(5) -0.0005(4) -0.0021(4)
C4 0.0223(6) 0.0223(6) 0.0214(6) -0.0019(5) -0.0023(5) -0.0039(5)
C5 0.0231(6) 0.0189(5) 0.0234(6) -0.0014(5) -0.0028(5) -0.0015(5)
C6 0.0175(5) 0.0184(5) 0.0180(5) 0.0000(4) -0.0011(4) -0.0010(4)
C7 0.0205(6) 0.0288(7) 0.0179(6) -0.0027(5) -0.0012(5) -0.0016(5)
C8 0.0204(8) 0.0184(7) 0.0144(7) 0.000 0.0005(6) 0.000
C9 0.0266(7) 0.0224(6) 0.0167(6) 0.0056(5) 0.0014(5) 0.0006(4)
C10 0.0223(6) 0.0363(9) 0.0247(7) 0.0069(6) 0.0028(6) 0.0037(6)

loop_
_atom_type_symbol
_atom_type_description
_atom_type_scat_dispersion_real
_atom_type_scat_dispersion_imag
_atom_type_scat_source
C C 0.0033 0.0016 'International Tables Vol C Tables 4.2.6.8 and 6.1.1.4'
H H 0.0000 0.0000 'International Tables Vol C Tables 4.2.6.8 and 6.1.1.4'
Br Br -0.2901 2.4595 'International Tables Vol C Tables 4.2.6.8 and 6.1.1.4'

loop_
_geom_angle_atom_site_label_1
_geom_angle_atom_site_label_2
_geom_angle_atom_site_label_3
_geom_angle_site_symmetry_1
_geom_angle_site_symmetry_3
_geom_angle
C2 C1 C6 . . 120.28(13)
C2 C1 C8 . . 128.63(13)
C6 C1 C8 . . 111.08(12)
C1 C2 C3 . . 119.47(14)
C1 C2 H2 . . 120.3
C3 C2 H2 . . 120.3
C2 C3 C4 . . 119.92(14)
C2 C3 C7 . . 120.41(15)
C4 C3 C7 . . 119.66(14)
C5 C4 C3 . . 121.14(14)
C5 C4 H4 . . 119.4
C3 C4 H4 . . 119.4
C4 C5 C6 . . 118.63(14)
C4 C5 H5 . . 120.7
C6 C5 H5 . . 120.7
C5 C6 C1 . . 120.55(14)
C5 C6 C6 . 3 130.98(9)
C1 C6 C6 . 3 108.47(8)
C3 C7 Br1 . . 111.64(11)
C3 C7 H7A . . 109.3
Br1 C7 H7A . . 109.3
C3 C7 H7B . . 109.3
Br1 C7 H7B . . 109.3
H7A C7 H7B . . 108.0
C1 C8 C1 . 3 100.90(16)
C1 C8 C9 . 3 112.46(8)
C1 C8 C9 3 3 111.01(8)
C1 C8 C9 . . 111.01(8)
C1 C8 C9 3 . 112.46(8)
C9 C8 C9 3 . 108.88(17)
C10 C9 C8 . . 115.02(14)
C10 C9 H9A . . 108.5
C8 C9 H9A . . 108.5
C10 C9 H9B . . 108.5
C8 C9 H9B . . 108.5
H9A C9 H9B . . 107.5
C9 C10 H10A . . 109.5
C9 C10 H10B . . 109.5
H10A C10 H10B . . 109.5
C9 C10 H10C . . 109.5
H10A C10 H10C . . 109.5
H10B C10 H10C . . 109.5

loop_
_geom_bond_atom_site_label_1
_geom_bond_atom_site_label_2
_geom_bond_site_symmetry_2
_geom_bond_distance
Br1 C7 . 1.9679(17)
C1 C2 . 1.390(2)
C1 C6 . 1.404(2)
C1 C8 . 1.5226(19)
C2 C3 . 1.395(2)
C2 H2 . 0.95
C3 C4 . 1.403(2)
C3 C7 . 1.492(2)
C4 C5 . 1.388(2)
C4 H4 . 0.95
C5 C6 . 1.400(2)
C5 H5 . 0.95
C6 C6 3 1.459(3)
C7 H7A . 0.99
C7 H7B . 0.99
C8 C1 3 1.5226(19)
C8 C9 3 1.5426(19)
C8 C9 . 1.5426(19)
C9 C10 . 1.516(3)
C9 H9A . 0.99
C9 H9B . 0.99
C10 H10A . 0.98
C10 H10B . 0.98
C10 H10C . 0.98

loop_
_geom_hbond_atom_site_label_D
_geom_hbond_atom_site_label_H
_geom_hbond_atom_site_label_A
_geom_hbond_site_symmetry_A
_geom_hbond_distance_DH
_geom_hbond_distance_HA
_geom_hbond_distance_DA
_geom_hbond_angle_DHA
C4 H4 Br1 8_665 0.95 2.88 3.8058(16) 164
C7 H7B Cg1 5_566 0.99 2.71 3.5589(17) 144

loop_
_geom_torsion_atom_site_label_1
_geom_torsion_atom_site_label_2
_geom_torsion_atom_site_label_3
_geom_torsion_atom_site_label_4
_geom_torsion_site_symmetry_1
_geom_torsion_site_symmetry_4
_geom_torsion
C6 C1 C2 C3 . . 0.9(2)
C8 C1 C2 C3 . . 179.90(12)
C1 C2 C3 C4 . . -0.6(2)
C1 C2 C3 C7 . . 178.13(14)
C2 C3 C4 C5 . . 0.1(2)
C7 C3 C4 C5 . . -178.62(15)
C3 C4 C5 C6 . . 0.0(2)
C4 C5 C6 C1 . . 0.3(2)
C4 C5 C6 C6 . 3 -179.5(2)
C2 C1 C6 C5 . . -0.8(2)
C8 C1 C6 C5 . . -179.91(12)
C2 C1 C6 C6 . 3 179.03(15)
C8 C1 C6 C6 . 3 -0.10(19)
C2 C3 C7 Br1 . . 110.20(15)
C4 C3 C7 Br1 . . -71.06(18)
C2 C1 C8 C1 . 3 -179.00(18)
C6 C1 C8 C1 . 3 0.04(7)
C2 C1 C8 C9 . 3 62.65(18)
C6 C1 C8 C9 . 3 -118.31(14)
C2 C1 C8 C9 . . -59.61(18)
C6 C1 C8 C9 . . 119.43(14)
C1 C8 C9 C10 . . -58.97(16)
C1 C8 C9 C10 3 . 53.24(17)
C9 C8 C9 C10 3 . 176.71(16)
